data_7058852
loop_
_publ_author_name
'Liu, Yong'
'Yan, Xiaodong'
'Li, Tao'
'Zhang, Wen-Da'
'Fu, Qiu-Ting'
'Lu, Hui-Shu'
'Wang, Xuan'
'Gu, Zhi-Guo'

_publ_section_title
;
 Three-dimensional porphyrin-based covalent organic frameworks with
 tetrahedral building blocks for single-site catalysis
;
_journal_issue 43
_journal_name_full 'New Journal of Chemistry'
_journal_page_first 16907
_journal_paper_doi 10.1039/C9NJ04017J
_journal_volume 43
_journal_year 2019
_chemical_formula_moiety 'C72 H50 N8 [+ solvent]'
_chemical_formula_sum 'C72 H50 N8 O0'
_chemical_formula_weight 1027.20
_space_group_crystal_system triclinic
_space_group_IT_number 2
_space_group_name_Hall '-P 1'
_space_group_name_H-M_alt 'P -1'
_symmetry_space_group_name_Hall '-P 1'
_symmetry_space_group_name_H-M 'P -1'
_atom_sites_solution_hydrogens mixed
_audit_creation_method SHELXL-2014/7
_audit_update_record
;
2019-09-09 deposited with the CCDC.    2019-10-02 downloaded from the CCDC.
;
_cell_angle_alpha 94.671(2)
_cell_angle_beta 102.879(2)
_cell_angle_gamma 94.472(2)
_cell_formula_units_Z 2
_cell_length_a 11.0971(7)
_cell_length_b 17.1236(11)
_cell_length_c 18.6175(11)
_cell_measurement_reflns_used 6245
_cell_measurement_temperature 173(2)
_cell_measurement_theta_max 25.39
_cell_measurement_theta_min 2.87
_cell_volume 3420.4(4)
_computing_cell_refinement SMART
_computing_data_collection 'SMART (Bruker, 2000)'
_computing_data_reduction 'SAINT (Bruker, 2000)'
_computing_molecular_graphics SHELXTL
_computing_publication_material SHELXTL
_computing_structure_refinement 'SHELXL-2014/7 (Sheldrick, 2014)'
_computing_structure_solution 'SHELXTL (Bruker, 2000)'
_diffrn_ambient_temperature 173(2)
_diffrn_measured_fraction_theta_full 0.993
_diffrn_measured_fraction_theta_max 0.993
_diffrn_measurement_device_type 'PHOTON 100 CMOS detector'
_diffrn_measurement_method 'omega scan'
_diffrn_radiation_type MoK\a
_diffrn_radiation_wavelength 0.71073
_diffrn_reflns_av_R_equivalents 0.0746
_diffrn_reflns_av_unetI/netI 0.1029
_diffrn_reflns_Laue_measured_fraction_full 0.993
_diffrn_reflns_Laue_measured_fraction_max 0.993
_diffrn_reflns_limit_h_max 13
_diffrn_reflns_limit_h_min -13
_diffrn_reflns_limit_k_max 18
_diffrn_reflns_limit_k_min -20
_diffrn_reflns_limit_l_max 22
_diffrn_reflns_limit_l_min -22
_diffrn_reflns_number 29950
_diffrn_reflns_point_group_measured_fraction_full 0.993
_diffrn_reflns_point_group_measured_fraction_max 0.993
_diffrn_reflns_theta_full 25.025
_diffrn_reflns_theta_max 25.025
_diffrn_reflns_theta_min 2.871
_diffrn_source 'fine-focus sealed tube'
_exptl_absorpt_coefficient_mu 0.059
_exptl_absorpt_correction_T_max 0.7452
_exptl_absorpt_correction_T_min 0.6388
_exptl_absorpt_correction_type multi-scan
_exptl_absorpt_process_details 'SADABS (Bruker, 2014)'
_exptl_crystal_density_diffrn 0.997
_exptl_crystal_description needle
_exptl_crystal_F_000 1076
_exptl_crystal_size_max 0.490
_exptl_crystal_size_mid 0.170
_exptl_crystal_size_min 0.100
_refine_diff_density_max 0.280
_refine_diff_density_min -0.334
_refine_diff_density_rms 0.056
_refine_ls_extinction_method none
_refine_ls_goodness_of_fit_ref 1.056
_refine_ls_hydrogen_treatment mixed
_refine_ls_matrix_type full
_refine_ls_number_parameters 727
_refine_ls_number_reflns 11996
_refine_ls_number_restraints 7
_refine_ls_restrained_S_all 1.056
_refine_ls_R_factor_all 0.1601
_refine_ls_R_factor_gt 0.0797
_refine_ls_shift/su_max 0.026
_refine_ls_shift/su_mean 0.000
_refine_ls_structure_factor_coef Fsqd
_refine_ls_weighting_details 'w=1/[\s^2^(Fo^2^)+(0.0660P)^2^+2.8213P] where P=(Fo^2^+2Fc^2^)/3'
_refine_ls_weighting_scheme calc
_refine_ls_wR_factor_gt 0.1758
_refine_ls_wR_factor_ref 0.2135
_reflns_Friedel_coverage 0.000
_reflns_number_gt 5958
_reflns_number_total 11996
_reflns_threshold_expression 'I > 2\s(I)'
_cod_data_source_file c9nj04017j2.cif
_cod_data_source_block MC
_cod_depositor_comments 'Adding full bibliography for 7058851--7058852.cif.'
_cod_database_code 7058852
_shelx_shelxl_version_number 2014/7
_shelx_space_group_comment
;
The symmetry employed for this shelxl refinement is uniquely defined
by the following loop, which should always be used as a source of
symmetry information in preference to the above space-group names.
They are only intended as comments.
;
_shelx_estimated_absorpt_t_min 0.971
_shelx_estimated_absorpt_t_max 0.994

loop_
_space_group_symop_operation_xyz
'x, y, z'
'-x, -y, -z'

loop_
_atom_site_label
_atom_site_type_symbol
_atom_site_fract_x
_atom_site_fract_y
_atom_site_fract_z
_atom_site_U_iso_or_equiv
_atom_site_adp_type
_atom_site_occupancy
_atom_site_site_symmetry_order
_atom_site_calc_flag
_atom_site_refinement_flags_posn
_atom_site_refinement_flags_adp
C1A C 0.4468(3) 0.3520(2) -0.11362(19) 0.0390(9) Uani 1 1 d D .
C2A C 0.4848(4) 0.2746(2) -0.1215(2) 0.0429(10) Uani 1 1 d . .
H2A H 0.4538 0.2362 -0.1626 0.051 Uiso 1 1 calc R U
C3A C 0.5720(4) 0.2655(2) -0.0604(2) 0.0442(10) Uani 1 1 d . .
H3A H 0.6134 0.2195 -0.0511 0.053 Uiso 1 1 calc R U
C4A C 0.5914(3) 0.3369(2) -0.01206(19) 0.0353(8) Uani 1 1 d D .
C5A C 0.6753(3) 0.3502(2) 0.05751(19) 0.0348(8) Uani 1 1 d . .
C6A C 0.6932(3) 0.4202(2) 0.10519(19) 0.0360(9) Uani 1 1 d . .
C7A C 0.7752(4) 0.4303(2) 0.1781(2) 0.0455(10) Uani 1 1 d . .
H7A H 0.8256 0.3926 0.2007 0.055 Uiso 1 1 calc R U
C8A C 0.7667(4) 0.5031(2) 0.2077(2) 0.0438(10) Uani 1 1 d . .
H8A H 0.8096 0.5267 0.2554 0.053 Uiso 1 1 calc R U
C9A C 0.6799(3) 0.5390(2) 0.15331(19) 0.0383(9) Uani 1 1 d . .
C10A C 0.6428(3) 0.6145(2) 0.16374(18) 0.0371(9) Uani 1 1 d . .
C11A C 0.7549(3) 0.2863(2) 0.07974(19) 0.0349(8) Uani 1 1 d . .
C12A C 0.8715(4) 0.2882(2) 0.0649(2) 0.0506(11) Uani 1 1 d . .
H12A H 0.9002 0.3309 0.0415 0.061 Uiso 1 1 calc R U
C13A C 0.9473(4) 0.2289(3) 0.0835(2) 0.0527(11) Uani 1 1 d . .
H13A H 1.0270 0.2313 0.0725 0.063 Uiso 1 1 calc R U
C14A C 0.9085(3) 0.1671(2) 0.1176(2) 0.0402(9) Uani 1 1 d . .
C15A C 0.7928(4) 0.1655(2) 0.1342(2) 0.0505(11) Uani 1 1 d . .
H15A H 0.7655 0.1238 0.1591 0.061 Uiso 1 1 calc R U
C16A C 0.7165(4) 0.2245(2) 0.1147(2) 0.0495(11) Uani 1 1 d . .
H16A H 0.6368 0.2221 0.1256 0.059 Uiso 1 1 calc R U
C17A C 1.0457(4) 0.0787(2) 0.0946(2) 0.0457(10) Uani 1 1 d . .
H17A H 1.0405 0.1009 0.0490 0.055 Uiso 1 1 calc R U
C18A C 1.1263(4) 0.0152(2) 0.1113(2) 0.0434(10) Uani 1 1 d . .
C19A C 1.1474(4) -0.0136(2) 0.1804(2) 0.0514(11) Uani 1 1 d . .
H19A H 1.1087 0.0073 0.2174 0.062 Uiso 1 1 calc R U
C20A C 1.2250(4) -0.0729(2) 0.1950(2) 0.0552(11) Uani 1 1 d . .
H20A H 1.2384 -0.0936 0.2416 0.066 Uiso 1 1 calc R U
C21A C 1.2831(4) -0.1017(2) 0.1408(2) 0.0545(11) Uani 1 1 d . .
H21A H 1.3387 -0.1410 0.1514 0.065 Uiso 1 1 calc R U
C22A C 1.2610(4) -0.0741(2) 0.0722(2) 0.0511(11) Uani 1 1 d . .
H22A H 1.2990 -0.0954 0.0350 0.061 Uiso 1 1 calc R U
C23A C 1.1839(4) -0.0157(2) 0.0578(2) 0.0474(10) Uani 1 1 d . .
H23A H 1.1696 0.0040 0.0107 0.057 Uiso 1 1 calc R U
C24A C 0.7058(4) 0.6656(2) 0.23336(19) 0.0414(9) Uani 1 1 d . .
C25A C 0.6433(4) 0.6818(3) 0.2883(2) 0.0736(16) Uani 1 1 d . .
H25A H 0.5601 0.6597 0.2826 0.088 Uiso 1 1 calc R U
C26A C 0.7019(5) 0.7308(3) 0.3522(2) 0.0793(17) Uani 1 1 d . .
H26A H 0.6579 0.7415 0.3897 0.095 Uiso 1 1 calc R U
C27A C 0.8213(4) 0.7633(3) 0.3619(2) 0.0524(11) Uani 1 1 d . .
C28A C 0.8831(4) 0.7471(3) 0.3079(2) 0.0561(12) Uani 1 1 d . .
H28A H 0.9667 0.7687 0.3139 0.067 Uiso 1 1 calc R U
C29A C 0.8244(4) 0.6990(2) 0.2438(2) 0.0490(11) Uani 1 1 d . .
H29A H 0.8685 0.6892 0.2063 0.059 Uiso 1 1 calc R U
C30A C 0.8346(5) 0.8665(3) 0.4521(2) 0.0726(15) Uani 1 1 d . .
H30A H 0.7557 0.8770 0.4244 0.087 Uiso 1 1 calc R U
C31A C 0.8913(5) 0.9178(3) 0.5221(2) 0.0675(14) Uani 1 1 d . .
C32A C 1.0065(5) 0.9065(3) 0.5647(3) 0.0739(15) Uani 1 1 d . .
H32A H 1.0517 0.8660 0.5490 0.089 Uiso 1 1 calc R U
C33A C 1.0561(5) 0.9539(3) 0.6299(3) 0.0881(18) Uani 1 1 d . .
H33A H 1.1339 0.9449 0.6600 0.106 Uiso 1 1 calc R U
C34A C 0.9926(6) 1.0140(3) 0.6510(3) 0.0820(17) Uani 1 1 d . .
H34A H 1.0281 1.0475 0.6951 0.098 Uiso 1 1 calc R U
C35A C 0.8794(6) 1.0264(3) 0.6095(3) 0.0932(19) Uani 1 1 d . .
H35A H 0.8358 1.0679 0.6248 0.112 Uiso 1 1 calc R U
C36A C 0.8282(6) 0.9777(3) 0.5444(3) 0.0900(18) Uani 1 1 d . .
H36A H 0.7491 0.9859 0.5153 0.108 Uiso 1 1 calc R U
C1B C 0.3930(3) 0.0145(2) -0.16291(18) 0.0346(8) Uani 1 1 d . .
C2B C 0.3110(4) 0.0587(2) -0.2131(2) 0.0438(10) Uani 1 1 d . .
H2B H 0.2922 0.0512 -0.2657 0.053 Uiso 1 1 calc R U
C3B C 0.2666(4) 0.1123(2) -0.17105(19) 0.0425(10) Uani 1 1 d . .
H3B H 0.2107 0.1497 -0.1880 0.051 Uiso 1 1 calc R U
C4B C 0.3220(3) 0.1010(2) -0.09426(19) 0.0350(9) Uani 1 1 d . .
C5B C 0.3006(3) 0.1482(2) -0.03342(18) 0.0330(8) Uani 1 1 d . .
C6B C 0.3577(3) 0.1415(2) 0.04057(18) 0.0335(8) Uani 1 1 d D .
C7B C 0.3336(3) 0.1831(2) 0.10518(19) 0.0404(9) Uani 1 1 d . .
H7B H 0.2799 0.2236 0.1054 0.048 Uiso 1 1 calc R U
C8B C 0.4006(3) 0.1545(2) 0.1657(2) 0.0410(9) Uani 1 1 d . .
H8B H 0.4013 0.1715 0.2157 0.049 Uiso 1 1 calc R U
C9B C 0.4699(3) 0.0945(2) 0.14206(18) 0.0346(9) Uani 1 1 d D .
C10B C 0.5466(3) 0.0481(2) 0.18669(18) 0.0334(8) Uani 1 1 d . .
C11B C 0.2101(3) 0.2081(2) -0.04763(18) 0.0336(8) Uani 1 1 d . .
C12B C 0.2431(3) 0.2876(2) -0.02377(18) 0.0369(9) Uani 1 1 d . .
H12B H 0.3261 0.3044 0.0021 0.044 Uiso 1 1 calc R U
C13B C 0.1574(3) 0.3432(2) -0.03680(19) 0.0393(9) Uani 1 1 d . .
H13B H 0.1824 0.3971 -0.0195 0.047 Uiso 1 1 calc R U
C14B C 0.0358(3) 0.3201(2) -0.07506(19) 0.0370(9) Uani 1 1 d . .
C15B C 0.0006(4) 0.2402(2) -0.0971(2) 0.0435(10) Uani 1 1 d . .
H15B H -0.0833 0.2234 -0.1211 0.052 Uiso 1 1 calc R U
C16B C 0.0853(3) 0.1856(2) -0.0847(2) 0.0416(9) Uani 1 1 d . .
H16B H 0.0593 0.1317 -0.1015 0.050 Uiso 1 1 calc R U
C17B C -0.0356(4) 0.4384(3) -0.1086(2) 0.0491(11) Uani 1 1 d . .
H17B H 0.0468 0.4538 -0.1123 0.059 Uiso 1 1 calc R U
C18B C -0.1305(4) 0.4944(2) -0.1260(2) 0.0447(10) Uani 1 1 d . .
C19B C -0.2484(4) 0.4790(2) -0.1145(2) 0.0517(11) Uani 1 1 d . .
H19B H -0.2690 0.4325 -0.0935 0.062 Uiso 1 1 calc R U
C20B C -0.3358(4) 0.5308(3) -0.1333(3) 0.0593(12) Uani 1 1 d . .
H20B H -0.4162 0.5198 -0.1245 0.071 Uiso 1 1 calc R U
C21B C -0.3097(4) 0.5982(3) -0.1646(3) 0.0648(13) Uani 1 1 d . .
H21B H -0.3716 0.6331 -0.1781 0.078 Uiso 1 1 calc R U
C22B C -0.1923(5) 0.6143(3) -0.1759(3) 0.0811(16) Uani 1 1 d . .
H22B H -0.1715 0.6610 -0.1967 0.097 Uiso 1 1 calc R U
C23B C -0.1042(5) 0.5613(3) -0.1565(3) 0.0742(15) Uani 1 1 d . .
H23B H -0.0235 0.5723 -0.1649 0.089 Uiso 1 1 calc R U
C24B C 0.5662(4) 0.0695(2) 0.26847(19) 0.0393(9) Uani 1 1 d . .
C25B C 0.5208(4) 0.0200(3) 0.3133(2) 0.0578(12) Uani 1 1 d . .
H25B H 0.4793 -0.0300 0.2924 0.069 Uiso 1 1 calc R U
C26B C 0.5345(4) 0.0420(3) 0.3885(2) 0.0638(13) Uani 1 1 d . .
H26B H 0.5012 0.0076 0.4183 0.077 Uiso 1 1 calc R U
C27B C 0.5970(4) 0.1145(3) 0.4198(2) 0.0523(11) Uani 1 1 d . .
C28B C 0.6436(5) 0.1634(3) 0.3754(2) 0.0662(14) Uani 1 1 d . .
H28B H 0.6865 0.2131 0.3962 0.079 Uiso 1 1 calc R U
C29B C 0.6286(4) 0.1406(3) 0.3006(2) 0.0552(12) Uani 1 1 d . .
H29B H 0.6622 0.1749 0.2708 0.066 Uiso 1 1 calc R U
C30B C 0.6835(5) 0.1851(4) 0.5309(3) 0.0848(18) Uani 1 1 d . .
H30B H 0.7448 0.2050 0.5069 0.102 Uiso 1 1 calc R U
C31B C 0.6912(5) 0.2167(3) 0.6085(3) 0.0763(16) Uani 1 1 d . .
C32B C 0.6071(6) 0.1905(3) 0.6464(2) 0.0809(17) Uani 1 1 d . .
H32B H 0.5438 0.1498 0.6239 0.097 Uiso 1 1 calc R U
C33B C 0.6137(6) 0.2234(4) 0.7181(3) 0.094(2) Uani 1 1 d . .
H33B H 0.5521 0.2070 0.7434 0.113 Uiso 1 1 calc R U
C34B C 0.7088(6) 0.2793(4) 0.7525(3) 0.094(2) Uani 1 1 d . .
H34B H 0.7141 0.3011 0.8018 0.112 Uiso 1 1 calc R U
C35B C 0.7915(7) 0.3022(5) 0.7172(3) 0.118(3) Uani 1 1 d . .
H35B H 0.8581 0.3404 0.7412 0.142 Uiso 1 1 calc R U
C36B C 0.7839(6) 0.2714(5) 0.6441(3) 0.124(3) Uani 1 1 d . .
H36B H 0.8451 0.2893 0.6192 0.148 Uiso 1 1 calc R U
N1A N 0.5140(3) 0.38789(18) -0.04596(15) 0.0346(7) Uani 1 1 d D .
H1AA H 0.507(3) 0.4330(17) -0.0304(13) 0.042 Uiso 1 1 d D U
N2A N 0.6350(3) 0.48690(17) 0.09104(15) 0.0353(7) Uani 1 1 d . .
N3A N 0.9821(3) 0.10507(19) 0.13947(18) 0.0464(8) Uani 1 1 d . .
N4A N 0.8849(4) 0.8105(2) 0.42794(19) 0.0616(10) Uani 1 1 d . .
N1B N 0.3983(3) 0.04167(17) -0.09025(14) 0.0334(7) Uani 1 1 d . .
N2B N 0.4424(3) 0.08931(17) 0.06552(14) 0.0332(7) Uani 1 1 d D .
H2BA H 0.470(3) 0.0582(18) 0.0392(11) 0.040 Uiso 1 1 d D U
N3B N -0.0589(3) 0.37205(19) -0.08939(17) 0.0437(8) Uani 1 1 d . .
N4B N 0.6025(4) 0.1350(2) 0.49622(18) 0.0647(11) Uani 1 1 d . .

loop_
_atom_site_aniso_label
_atom_site_aniso_U_11
_atom_site_aniso_U_22
_atom_site_aniso_U_33
_atom_site_aniso_U_23
_atom_site_aniso_U_13
_atom_site_aniso_U_12
C1A 0.041(2) 0.040(2) 0.035(2) 0.0002(17) 0.0094(17) -0.0016(18)
C2A 0.051(2) 0.037(2) 0.040(2) -0.0001(18) 0.0092(19) 0.0045(19)
C3A 0.053(3) 0.035(2) 0.046(2) 0.0015(18) 0.0131(19) 0.0081(19)
C4A 0.033(2) 0.034(2) 0.039(2) 0.0083(17) 0.0073(16) 0.0042(17)
C5A 0.031(2) 0.035(2) 0.039(2) 0.0090(17) 0.0100(16) 0.0033(17)
C6A 0.030(2) 0.036(2) 0.042(2) 0.0030(17) 0.0099(16) 0.0022(17)
C7A 0.043(2) 0.051(3) 0.040(2) 0.0067(19) 0.0015(17) 0.011(2)
C8A 0.045(2) 0.048(2) 0.034(2) 0.0014(18) -0.0007(17) 0.0066(19)
C9A 0.038(2) 0.041(2) 0.035(2) -0.0002(17) 0.0078(16) 0.0018(18)
C10A 0.038(2) 0.040(2) 0.0318(19) 0.0002(17) 0.0058(16) 0.0004(18)
C11A 0.034(2) 0.033(2) 0.039(2) 0.0060(16) 0.0093(16) 0.0046(17)
C12A 0.052(3) 0.048(3) 0.063(3) 0.028(2) 0.026(2) 0.018(2)
C13A 0.043(3) 0.054(3) 0.072(3) 0.021(2) 0.029(2) 0.015(2)
C14A 0.038(2) 0.033(2) 0.050(2) 0.0057(18) 0.0085(18) 0.0096(18)
C15A 0.050(3) 0.040(2) 0.072(3) 0.024(2) 0.029(2) 0.005(2)
C16A 0.038(2) 0.048(3) 0.069(3) 0.014(2) 0.022(2) 0.012(2)
C17A 0.040(2) 0.039(2) 0.057(2) 0.0067(19) 0.0066(19) 0.0021(19)
C18A 0.041(2) 0.033(2) 0.055(2) 0.0064(19) 0.0068(19) 0.0040(18)
C19A 0.052(3) 0.042(2) 0.060(3) 0.004(2) 0.011(2) 0.007(2)
C20A 0.063(3) 0.043(3) 0.057(3) 0.007(2) 0.006(2) 0.013(2)
C21A 0.056(3) 0.037(2) 0.070(3) 0.002(2) 0.012(2) 0.009(2)
C22A 0.053(3) 0.036(2) 0.065(3) 0.002(2) 0.017(2) 0.002(2)
C23A 0.048(3) 0.036(2) 0.058(3) 0.0042(19) 0.011(2) 0.002(2)
C24A 0.043(2) 0.042(2) 0.037(2) -0.0007(17) 0.0056(17) 0.0076(19)
C25A 0.059(3) 0.101(4) 0.050(3) -0.026(3) 0.010(2) -0.019(3)
C26A 0.077(4) 0.107(4) 0.048(3) -0.022(3) 0.019(2) -0.012(3)
C27A 0.058(3) 0.051(3) 0.039(2) -0.004(2) -0.004(2) 0.001(2)
C28A 0.054(3) 0.056(3) 0.051(3) -0.006(2) 0.004(2) -0.003(2)
C29A 0.051(3) 0.052(3) 0.041(2) -0.0036(19) 0.0076(19) 0.001(2)
C30A 0.080(4) 0.081(4) 0.050(3) 0.002(3) 0.000(2) 0.016(3)
C31A 0.084(4) 0.059(3) 0.053(3) -0.007(2) 0.007(3) 0.010(3)
C32A 0.078(4) 0.065(3) 0.065(3) -0.011(3) -0.005(3) 0.006(3)
C33A 0.093(4) 0.080(4) 0.074(4) -0.021(3) -0.006(3) 0.003(3)
C34A 0.106(5) 0.072(4) 0.058(3) -0.014(3) 0.008(3) -0.002(3)
C35A 0.117(5) 0.088(4) 0.068(4) -0.020(3) 0.011(3) 0.029(4)
C36A 0.100(4) 0.096(4) 0.067(3) -0.010(3) 0.003(3) 0.034(4)
C1B 0.038(2) 0.033(2) 0.0294(18) 0.0016(16) 0.0020(15) -0.0024(17)
C2B 0.054(3) 0.037(2) 0.036(2) 0.0043(17) 0.0011(18) 0.0036(19)
C3B 0.053(3) 0.035(2) 0.034(2) 0.0040(17) -0.0031(17) 0.0072(19)
C4B 0.041(2) 0.0253(19) 0.037(2) 0.0045(16) 0.0065(16) -0.0009(17)
C5B 0.034(2) 0.0289(19) 0.0355(19) 0.0063(16) 0.0068(15) -0.0010(16)
C6B 0.034(2) 0.030(2) 0.0352(19) 0.0028(16) 0.0070(15) 0.0001(16)
C7B 0.042(2) 0.040(2) 0.040(2) -0.0001(18) 0.0109(17) 0.0069(18)
C8B 0.047(2) 0.039(2) 0.037(2) -0.0010(17) 0.0084(17) 0.0053(19)
C9B 0.037(2) 0.036(2) 0.0275(18) 0.0036(16) 0.0033(15) -0.0039(17)
C10B 0.037(2) 0.032(2) 0.0264(17) -0.0036(15) 0.0027(15) -0.0052(17)
C11B 0.035(2) 0.033(2) 0.0335(19) 0.0071(16) 0.0104(15) -0.0034(16)
C12B 0.040(2) 0.034(2) 0.0337(19) 0.0015(16) 0.0054(16) -0.0003(17)
C13B 0.046(2) 0.031(2) 0.041(2) 0.0038(17) 0.0114(17) 0.0024(18)
C14B 0.038(2) 0.037(2) 0.036(2) 0.0038(17) 0.0069(16) 0.0064(18)
C15B 0.037(2) 0.041(2) 0.049(2) 0.0066(19) 0.0038(17) -0.0028(19)
C16B 0.041(2) 0.037(2) 0.043(2) 0.0011(18) 0.0055(17) -0.0021(19)
C17B 0.041(2) 0.051(3) 0.058(3) 0.007(2) 0.0166(19) 0.003(2)
C18B 0.042(2) 0.040(2) 0.055(2) 0.0114(19) 0.0144(19) 0.0054(19)
C19B 0.048(3) 0.039(2) 0.069(3) 0.009(2) 0.015(2) 0.006(2)
C20B 0.048(3) 0.054(3) 0.078(3) 0.007(2) 0.018(2) 0.006(2)
C21B 0.052(3) 0.050(3) 0.089(3) 0.004(3) 0.009(2) 0.017(2)
C22B 0.060(3) 0.059(3) 0.137(5) 0.043(3) 0.035(3) 0.013(3)
C23B 0.053(3) 0.062(3) 0.122(4) 0.039(3) 0.037(3) 0.017(3)
C24B 0.046(2) 0.040(2) 0.0291(19) -0.0007(17) 0.0032(16) 0.0073(18)
C25B 0.067(3) 0.063(3) 0.038(2) 0.000(2) 0.007(2) -0.006(2)
C26B 0.080(3) 0.075(3) 0.035(2) 0.004(2) 0.015(2) -0.003(3)
C27B 0.063(3) 0.063(3) 0.032(2) 0.000(2) 0.011(2) 0.019(2)
C28B 0.084(4) 0.064(3) 0.041(2) -0.017(2) 0.007(2) -0.007(3)
C29B 0.071(3) 0.054(3) 0.036(2) -0.007(2) 0.010(2) -0.010(2)
C30B 0.090(4) 0.117(5) 0.046(3) -0.007(3) 0.018(3) 0.006(4)
C31B 0.078(4) 0.099(4) 0.047(3) -0.010(3) 0.011(3) 0.010(3)
C32B 0.123(5) 0.078(4) 0.048(3) 0.002(3) 0.027(3) 0.026(3)
C33B 0.134(6) 0.103(5) 0.052(3) 0.004(3) 0.030(3) 0.037(4)
C34B 0.096(5) 0.121(5) 0.056(3) -0.017(4) 0.003(3) 0.032(4)
C35B 0.123(6) 0.162(7) 0.057(4) -0.020(4) 0.012(4) -0.008(5)
C36B 0.117(6) 0.178(7) 0.058(3) -0.037(4) 0.008(3) -0.013(5)
N1A 0.0360(18) 0.0295(17) 0.0363(17) 0.0001(14) 0.0063(13) 0.0005(14)
N2A 0.0322(17) 0.0360(18) 0.0368(16) -0.0014(14) 0.0078(13) 0.0031(14)
N3A 0.045(2) 0.043(2) 0.053(2) 0.0076(16) 0.0089(16) 0.0149(16)
N4A 0.072(3) 0.056(2) 0.048(2) -0.0120(18) 0.0019(18) 0.006(2)
N1B 0.0375(18) 0.0324(17) 0.0279(15) 0.0011(13) 0.0045(12) 0.0009(14)
N2B 0.0370(18) 0.0349(18) 0.0270(15) 0.0015(13) 0.0060(13) 0.0038(14)
N3B 0.047(2) 0.040(2) 0.0456(19) 0.0075(16) 0.0088(15) 0.0095(16)
N4B 0.085(3) 0.074(3) 0.0333(19) -0.0036(19) 0.0087(19) 0.020(2)

loop_
_atom_type_symbol
_atom_type_description
_atom_type_scat_dispersion_real
_atom_type_scat_dispersion_imag
_atom_type_scat_source
C C 0.0033 0.0016 'International Tables Vol C Tables 4.2.6.8 and 6.1.1.4'
H H 0.0000 0.0000 'International Tables Vol C Tables 4.2.6.8 and 6.1.1.4'
N N 0.0061 0.0033 'International Tables Vol C Tables 4.2.6.8 and 6.1.1.4'
O O 0.0106 0.0060 'International Tables Vol C Tables 4.2.6.8 and 6.1.1.4'

loop_
_geom_angle_atom_site_label_1
_geom_angle_atom_site_label_2
_geom_angle_atom_site_label_3
_geom_angle
_geom_angle_site_symmetry_1
_geom_angle_site_symmetry_3
N1A C1A C10A 125.9(3) . 2_665
N1A C1A C2A 107.1(3) . .
C10A C1A C2A 127.1(3) 2_665 .
C3A C2A C1A 108.2(3) . .
C3A C2A H2A 125.9 . .
C1A C2A H2A 125.9 . .
C2A C3A C4A 108.2(4) . .
C2A C3A H3A 125.9 . .
C4A C3A H3A 125.9 . .
N1A C4A C5A 127.5(3) . .
N1A C4A C3A 107.4(3) . .
C5A C4A C3A 125.2(4) . .
C6A C5A C4A 125.0(3) . .
C6A C5A C11A 118.2(3) . .
C4A C5A C11A 116.7(3) . .
N2A C6A C5A 126.0(3) . .
N2A C6A C7A 110.5(3) . .
C5A C6A C7A 123.5(4) . .
C8A C7A C6A 106.8(4) . .
C8A C7A H7A 126.6 . .
C6A C7A H7A 126.6 . .
C7A C8A C9A 107.1(3) . .
C7A C8A H8A 126.4 . .
C9A C8A H8A 126.4 . .
N2A C9A C10A 124.9(3) . .
N2A C9A C8A 110.1(3) . .
C10A C9A C8A 124.9(3) . .
C1A C10A C9A 125.5(3) 2_665 .
C1A C10A C24A 116.3(3) 2_665 .
C9A C10A C24A 118.2(3) . .
C16A C11A C12A 118.2(4) . .
C16A C11A C5A 122.3(3) . .
C12A C11A C5A 119.5(3) . .
C11A C12A C13A 121.1(4) . .
C11A C12A H12A 119.4 . .
C13A C12A H12A 119.4 . .
C14A C13A C12A 120.6(4) . .
C14A C13A H13A 119.7 . .
C12A C13A H13A 119.7 . .
C13A C14A C15A 118.7(4) . .
C13A C14A N3A 123.7(4) . .
C15A C14A N3A 117.6(4) . .
C14A C15A C16A 120.5(4) . .
C14A C15A H15A 119.7 . .
C16A C15A H15A 119.7 . .
C11A C16A C15A 120.8(4) . .
C11A C16A H16A 119.6 . .
C15A C16A H16A 119.6 . .
N3A C17A C18A 122.3(4) . .
N3A C17A H17A 118.9 . .
C18A C17A H17A 118.9 . .
C23A C18A C19A 119.5(4) . .
C23A C18A C17A 119.5(4) . .
C19A C18A C17A 121.0(4) . .
C20A C19A C18A 119.8(4) . .
C20A C19A H19A 120.1 . .
C18A C19A H19A 120.1 . .
C19A C20A C21A 119.5(4) . .
C19A C20A H20A 120.3 . .
C21A C20A H20A 120.3 . .
C22A C21A C20A 120.8(4) . .
C22A C21A H21A 119.6 . .
C20A C21A H21A 119.6 . .
C23A C22A C21A 119.6(4) . .
C23A C22A H22A 120.2 . .
C21A C22A H22A 120.2 . .
C22A C23A C18A 120.8(4) . .
C22A C23A H23A 119.6 . .
C18A C23A H23A 119.6 . .
C29A C24A C25A 117.8(4) . .
C29A C24A C10A 121.6(3) . .
C25A C24A C10A 120.6(4) . .
C24A C25A C26A 120.2(4) . .
C24A C25A H25A 119.9 . .
C26A C25A H25A 119.9 . .
C27A C26A C25A 121.1(4) . .
C27A C26A H26A 119.5 . .
C25A C26A H26A 119.5 . .
C28A C27A C26A 118.7(4) . .
C28A C27A N4A 119.1(4) . .
C26A C27A N4A 122.1(4) . .
C27A C28A C29A 120.3(4) . .
C27A C28A H28A 119.9 . .
C29A C28A H28A 119.9 . .
C24A C29A C28A 121.9(4) . .
C24A C29A H29A 119.0 . .
C28A C29A H29A 119.0 . .
N4A C30A C31A 123.7(5) . .
N4A C30A H30A 118.2 . .
C31A C30A H30A 118.2 . .
C36A C31A C32A 119.3(4) . .
C36A C31A C30A 119.4(5) . .
C32A C31A C30A 121.3(4) . .
C33A C32A C31A 120.2(5) . .
C33A C32A H32A 119.9 . .
C31A C32A H32A 119.9 . .
C34A C33A C32A 119.8(5) . .
C34A C33A H33A 120.1 . .
C32A C33A H33A 120.1 . .
C35A C34A C33A 120.9(5) . .
C35A C34A H34A 119.5 . .
C33A C34A H34A 119.5 . .
C34A C35A C36A 119.4(5) . .
C34A C35A H35A 120.3 . .
C36A C35A H35A 120.3 . .
C31A C36A C35A 120.4(5) . .
C31A C36A H36A 119.8 . .
C35A C36A H36A 119.8 . .
N1B C1B C10B 126.1(3) . 2_655
N1B C1B C2B 110.3(3) . .
C10B C1B C2B 123.6(3) 2_655 .
C3B C2B C1B 107.3(3) . .
C3B C2B H2B 126.4 . .
C1B C2B H2B 126.4 . .
C2B C3B C4B 105.9(3) . .
C2B C3B H3B 127.0 . .
C4B C3B H3B 127.0 . .
N1B C4B C5B 125.8(3) . .
N1B C4B C3B 111.3(3) . .
C5B C4B C3B 122.9(3) . .
C6B C5B C4B 124.1(3) . .
C6B C5B C11B 117.1(3) . .
C4B C5B C11B 118.8(3) . .
N2B C6B C5B 126.2(3) . .
N2B C6B C7B 106.6(3) . .
C5B C6B C7B 127.1(3) . .
C8B C7B C6B 108.2(3) . .
C8B C7B H7B 125.9 . .
C6B C7B H7B 125.9 . .
C7B C8B C9B 108.7(3) . .
C7B C8B H8B 125.6 . .
C9B C8B H8B 125.6 . .
N2B C9B C10B 126.4(3) . .
N2B C9B C8B 106.4(3) . .
C10B C9B C8B 127.1(3) . .
C9B C10B C1B 126.8(3) . 2_655
C9B C10B C24B 115.3(3) . .
C1B C10B C24B 117.8(3) 2_655 .
C12B C11B C16B 117.2(3) . .
C12B C11B C5B 122.1(3) . .
C16B C11B C5B 120.6(3) . .
C11B C12B C13B 121.8(3) . .
C11B C12B H12B 119.1 . .
C13B C12B H12B 119.1 . .
C14B C13B C12B 120.1(3) . .
C14B C13B H13B 120.0 . .
C12B C13B H13B 120.0 . .
C13B C14B C15B 118.7(3) . .
C13B C14B N3B 124.2(3) . .
C15B C14B N3B 117.0(3) . .
C16B C15B C14B 121.1(4) . .
C16B C15B H15B 119.4 . .
C14B C15B H15B 119.4 . .
C15B C16B C11B 121.1(3) . .
C15B C16B H16B 119.5 . .
C11B C16B H16B 119.5 . .
N3B C17B C18B 122.9(4) . .
N3B C17B H17B 118.6 . .
C18B C17B H17B 118.6 . .
C23B C18B C19B 118.4(4) . .
C23B C18B C17B 120.2(4) . .
C19B C18B C17B 121.4(4) . .
C20B C19B C18B 120.2(4) . .
C20B C19B H19B 119.9 . .
C18B C19B H19B 119.9 . .
C19B C20B C21B 121.5(4) . .
C19B C20B H20B 119.3 . .
C21B C20B H20B 119.3 . .
C20B C21B C22B 118.8(5) . .
C20B C21B H21B 120.6 . .
C22B C21B H21B 120.6 . .
C21B C22B C23B 119.2(5) . .
C21B C22B H22B 120.4 . .
C23B C22B H22B 120.4 . .
C18B C23B C22B 121.9(5) . .
C18B C23B H23B 119.0 . .
C22B C23B H23B 119.0 . .
C29B C24B C25B 118.0(3) . .
C29B C24B C10B 120.1(4) . .
C25B C24B C10B 121.9(3) . .
C24B C25B C26B 121.3(4) . .
C24B C25B H25B 119.3 . .
C26B C25B H25B 119.3 . .
C27B C26B C25B 119.8(4) . .
C27B C26B H26B 120.1 . .
C25B C26B H26B 120.1 . .
C28B C27B C26B 119.0(4) . .
C28B C27B N4B 124.0(4) . .
C26B C27B N4B 116.9(4) . .
C27B C28B C29B 120.4(4) . .
C27B C28B H28B 119.8 . .
C29B C28B H28B 119.8 . .
C24B C29B C28B 121.4(4) . .
C24B C29B H29B 119.3 . .
C28B C29B H29B 119.3 . .
N4B C30B C31B 123.5(5) . .
N4B C30B H30B 118.3 . .
C31B C30B H30B 118.3 . .
C36B C31B C32B 117.9(5) . .
C36B C31B C30B 120.6(5) . .
C32B C31B C30B 121.4(5) . .
C31B C32B C33B 120.2(6) . .
C31B C32B H32B 119.9 . .
C33B C32B H32B 119.9 . .
C34B C33B C32B 120.2(6) . .
C34B C33B H33B 119.9 . .
C32B C33B H33B 119.9 . .
C35B C34B C33B 119.6(6) . .
C35B C34B H34B 120.2 . .
C33B C34B H34B 120.2 . .
C34B C35B C36B 120.8(7) . .
C34B C35B H35B 119.6 . .
C36B C35B H35B 119.6 . .
C31B C36B C35B 121.2(7) . .
C31B C36B H36B 119.4 . .
C35B C36B H36B 119.4 . .
C4A N1A C1A 109.2(3) . .
C4A N1A H1AA 127.2(12) . .
C1A N1A H1AA 123.5(13) . .
C6A N2A C9A 105.4(3) . .
C17A N3A C14A 117.2(3) . .
C30A N4A C27A 119.4(4) . .
C4B N1B C1B 105.2(3) . .
C6B N2B C9B 110.0(3) . .
C6B N2B H2BA 125.3(12) . .
C9B N2B H2BA 124.5(12) . .
C17B N3B C14B 120.2(4) . .
C30B N4B C27B 118.7(4) . .

loop_
_geom_bond_atom_site_label_1
_geom_bond_atom_site_label_2
_geom_bond_distance
_geom_bond_site_symmetry_2
C1A N1A 1.379(4) .
C1A C10A 1.396(5) 2_665
C1A C2A 1.428(5) .
C2A C3A 1.347(5) .
C2A H2A 0.9500 .
C3A C4A 1.431(5) .
C3A H3A 0.9500 .
C4A N1A 1.366(5) .
C4A C5A 1.406(5) .
C5A C6A 1.406(5) .
C5A C11A 1.487(5) .
C6A N2A 1.371(5) .
C6A C7A 1.445(5) .
C7A C8A 1.341(5) .
C7A H7A 0.9500 .
C8A C9A 1.446(5) .
C8A H8A 0.9500 .
C9A N2A 1.376(4) .
C9A C10A 1.398(5) .
C10A C1A 1.396(5) 2_665
C10A C24A 1.500(5) .
C11A C16A 1.375(5) .
C11A C12A 1.380(5) .
C12A C13A 1.385(6) .
C12A H12A 0.9500 .
C13A C14A 1.367(5) .
C13A H13A 0.9500 .
C14A C15A 1.385(5) .
C14A N3A 1.420(5) .
C15A C16A 1.386(6) .
C15A H15A 0.9500 .
C16A H16A 0.9500 .
C17A N3A 1.286(5) .
C17A C18A 1.470(5) .
C17A H17A 0.9500 .
C18A C23A 1.389(5) .
C18A C19A 1.391(6) .
C19A C20A 1.387(6) .
C19A H19A 0.9500 .
C20A C21A 1.390(6) .
C20A H20A 0.9500 .
C21A C22A 1.375(6) .
C21A H21A 0.9500 .
C22A C23A 1.372(6) .
C22A H22A 0.9500 .
C23A H23A 0.9500 .
C24A C29A 1.359(5) .
C24A C25A 1.380(5) .
C25A C26A 1.396(6) .
C25A H25A 0.9500 .
C26A C27A 1.365(6) .
C26A H26A 0.9500 .
C27A C28A 1.360(6) .
C27A N4A 1.424(5) .
C28A C29A 1.391(5) .
C28A H28A 0.9500 .
C29A H29A 0.9500 .
C30A N4A 1.250(6) .
C30A C31A 1.491(6) .
C30A H30A 0.9500 .
C31A C36A 1.374(6) .
C31A C32A 1.383(6) .
C32A C33A 1.381(6) .
C32A H32A 0.9500 .
C33A C34A 1.372(7) .
C33A H33A 0.9500 .
C34A C35A 1.362(7) .
C34A H34A 0.9500 .
C35A C36A 1.394(7) .
C35A H35A 0.9500 .
C36A H36A 0.9500 .
C1B N1B 1.381(4) .
C1B C10B 1.401(5) 2_655
C1B C2B 1.455(5) .
C2B C3B 1.351(5) .
C2B H2B 0.9500 .
C3B C4B 1.460(5) .
C3B H3B 0.9500 .
C4B N1B 1.369(4) .
C4B C5B 1.412(4) .
C5B C6B 1.400(5) .
C5B C11B 1.490(5) .
C6B N2B 1.379(5) .
C6B C7B 1.435(4) .
C7B C8B 1.355(5) .
C7B H7B 0.9500 .
C8B C9B 1.429(5) .
C8B H8B 0.9500 .
C9B N2B 1.383(4) .
C9B C10B 1.394(5) .
C10B C1B 1.401(5) 2_655
C10B C24B 1.499(4) .
C11B C12B 1.391(5) .
C11B C16B 1.411(5) .
C12B C13B 1.395(5) .
C12B H12B 0.9500 .
C13B C14B 1.389(5) .
C13B H13B 0.9500 .
C14B C15B 1.394(5) .
C14B N3B 1.424(5) .
C15B C16B 1.374(5) .
C15B H15B 0.9500 .
C16B H16B 0.9500 .
C17B N3B 1.244(5) .
C17B C18B 1.480(6) .
C17B H17B 0.9500 .
C18B C23B 1.359(6) .
C18B C19B 1.381(5) .
C19B C20B 1.372(6) .
C19B H19B 0.9500 .
C20B C21B 1.374(6) .
C20B H20B 0.9500 .
C21B C22B 1.377(6) .
C21B H21B 0.9500 .
C22B C23B 1.393(7) .
C22B H22B 0.9500 .
C23B H23B 0.9500 .
C24B C29B 1.373(5) .
C24B C25B 1.380(6) .
C25B C26B 1.391(5) .
C25B H25B 0.9500 .
C26B C27B 1.388(6) .
C26B H26B 0.9500 .
C27B C28B 1.374(6) .
C27B N4B 1.423(5) .
C28B C29B 1.386(5) .
C28B H28B 0.9500 .
C29B H29B 0.9500 .
C30B N4B 1.222(6) .
C30B C31B 1.482(6) .
C30B H30B 0.9500 .
C31B C36B 1.349(8) .
C31B C32B 1.360(7) .
C32B C33B 1.389(6) .
C32B H32B 0.9500 .
C33B C34B 1.373(8) .
C33B H33B 0.9500 .
C34B C35B 1.297(8) .
C34B H34B 0.9500 .
C35B C36B 1.400(7) .
C35B H35B 0.9500 .
C36B H36B 0.9500 .
N1A H1AA 0.82(3) .
N2B H2BA 0.82(3) .
